data_7015698
loop_
_publ_author_name
'Wei, Qiao-Hua'
'Xiao, Fang-Nan'
'Han, Li-Jing'
'Zeng, Shen-Liang'
'Duan, Ya-Nan'
'Chen, Guo-Nan'

_publ_section_title
;
 Synthesis, structure, photophysical and electrochemiluminescence
 properties of Re(I) tricarbonyl complexes incorporating
 pyrazolyl-pyridyl-based ligands.
;
_journal_issue 18
_journal_name_full 'Dalton transactions (Cambridge, England : 2003)'
_journal_page_first 5078
_journal_page_last 5085
_journal_paper_doi 10.1039/c1dt00015b
_journal_volume 40
_journal_year 2011
_chemical_formula_sum 'C27 H20 Cl N6 O3 Re'
_chemical_formula_weight 698.14
_chemical_name_systematic
;
?
;
_space_group_IT_number 2
_symmetry_cell_setting triclinic
_symmetry_space_group_name_Hall '-P 1'
_symmetry_space_group_name_H-M 'P -1'
_atom_sites_solution_hydrogens geom
_atom_sites_solution_primary direct
_atom_sites_solution_secondary difmap
_audit_creation_method SHELXL-97
_cell_angle_alpha 72.32(3)
_cell_angle_beta 85.05(3)
_cell_angle_gamma 69.03(3)
_cell_formula_units_Z 2
_cell_length_a 10.360(2)
_cell_length_b 10.530(2)
_cell_length_c 12.400(3)
_cell_measurement_reflns_used 4735
_cell_measurement_temperature 293(2)
_cell_measurement_theta_max 28.2340
_cell_measurement_theta_min 3.1403
_cell_volume 1203.1(5)
_computing_cell_refinement 'Bruker XSCANS'
_computing_data_collection 'Bruker XSCANS'
_computing_data_reduction 'Bruker SHELXTL'
_computing_molecular_graphics 'Bruker SHELXTL'
_computing_publication_material 'Bruker SHELXTL'
_computing_structure_refinement 'SHELXL-97 (Sheldrick, 1997)'
_computing_structure_solution 'SHELXS-97 (Sheldrick, 1990)'
_diffrn_ambient_temperature 293(2)
_diffrn_measured_fraction_theta_full 0.948
_diffrn_measured_fraction_theta_max 0.948
_diffrn_measurement_device_type 'Bruker P4'
_diffrn_measurement_method '\w scans'
_diffrn_radiation_monochromator graphite
_diffrn_radiation_source 'fine-focus sealed tube'
_diffrn_radiation_type MoK\a
_diffrn_radiation_wavelength 0.71073
_diffrn_reflns_av_R_equivalents 0.0254
_diffrn_reflns_av_sigmaI/netI 0.0325
_diffrn_reflns_limit_h_max 13
_diffrn_reflns_limit_h_min -11
_diffrn_reflns_limit_k_max 14
_diffrn_reflns_limit_k_min -13
_diffrn_reflns_limit_l_max 16
_diffrn_reflns_limit_l_min -15
_diffrn_reflns_number 10282
_diffrn_reflns_theta_full 28.25
_diffrn_reflns_theta_max 28.25
_diffrn_reflns_theta_min 3.45
_diffrn_standards_decay_% 0
_diffrn_standards_interval_count 0
_diffrn_standards_interval_time 0
_diffrn_standards_number 0
_exptl_absorpt_coefficient_mu 5.206
_exptl_absorpt_correction_T_max 1.0000
_exptl_absorpt_correction_T_min 0.8370
_exptl_absorpt_correction_type multi-scan
_exptl_crystal_colour yellow
_exptl_crystal_density_diffrn 1.927
_exptl_crystal_density_meas 1.927
_exptl_crystal_density_method 'not measured'
_exptl_crystal_description Prism
_exptl_crystal_F_000 680
_exptl_crystal_size_max 0.2000
_exptl_crystal_size_mid 0.2000
_exptl_crystal_size_min 0.2000
_refine_diff_density_max 0.782
_refine_diff_density_min -1.232
_refine_diff_density_rms 0.095
_refine_ls_extinction_method none
_refine_ls_goodness_of_fit_ref 1.120
_refine_ls_hydrogen_treatment constr
_refine_ls_matrix_type full
_refine_ls_number_parameters 343
_refine_ls_number_reflns 5640
_refine_ls_number_restraints 0
_refine_ls_restrained_S_all 1.120
_refine_ls_R_factor_all 0.0311
_refine_ls_R_factor_gt 0.0294
_refine_ls_shift/su_max 0.002
_refine_ls_shift/su_mean 0.000
_refine_ls_structure_factor_coef Fsqd
_refine_ls_weighting_details 'calc w=1/[\s^2^(Fo^2^)+(0.0243P)^2^+1.1728P] where P=(Fo^2^+2Fc^2^)/3'
_refine_ls_weighting_scheme calc
_refine_ls_wR_factor_gt 0.0641
_refine_ls_wR_factor_ref 0.0651
_reflns_number_gt 5459
_reflns_number_total 5640
_reflns_threshold_expression >2sigma(I)
_cod_data_source_file c1dt00015b.txt
_cod_data_source_block Compoumd_2
_cod_depositor_comments
;
The following automatic conversions were performed:
'_symmetry_cell_setting' value 'Triclinic' changed to 'triclinic'
according to '/home/saulius/struct/CIF-dictionaries/cif_core.dic'
dictionary named 'cif_core.dic' version 2.4.1 from
2010-06-29.

'_exptl_absorpt_correction_type' value 'Multi-scan' changed
to 'multi-scan' according to
'/home/saulius/struct/CIF-dictionaries/cif_core.dic' dictionary named
'cif_core.dic' version 2.4.1 from 2010-06-29.

Automatic conversion script
Id: cif_fix_enum 1555 2011-01-17 13:19:09Z saulius 
;
_cod_original_cell_volume 1203.1(4)
_cod_original_sg_symbol_H-M P-1
_cod_database_code 7015698

loop_
_symmetry_equiv_pos_as_xyz
'x, y, z'
'-x, -y, -z'

loop_
_atom_site_label
_atom_site_type_symbol
_atom_site_fract_x
_atom_site_fract_y
_atom_site_fract_z
_atom_site_U_iso_or_equiv
_atom_site_adp_type
_atom_site_occupancy
_atom_site_symmetry_multiplicity
_atom_site_calc_flag
_atom_site_refinement_flags
_atom_site_disorder_assembly
_atom_site_disorder_group
Re1 Re -0.664404(14) 0.439030(14) 1.337181(11) 0.03452(6) Uani 1 1 d . . .
Cl1 Cl -0.48460(11) 0.53803(11) 1.27644(10) 0.0503(2) Uani 1 1 d . . .
N2 N -0.5863(3) 0.3296(3) 1.2122(3) 0.0342(6) Uani 1 1 d . . .
C3 C -0.8158(5) 0.3747(5) 1.3744(4) 0.0531(11) Uani 1 1 d . . .
N3 N -0.5029(3) 0.2015(3) 1.2108(3) 0.0368(7) Uani 1 1 d . . .
N1 N -0.7557(3) 0.5851(3) 1.1778(3) 0.0398(7) Uani 1 1 d . . .
C1 C -0.5690(4) 0.3033(4) 1.4674(3) 0.0447(9) Uani 1 1 d . . .
N6 N 0.1914(3) 0.0218(4) 1.2610(3) 0.0431(8) Uani 1 1 d . . .
N4 N 0.2996(4) 0.1640(4) 0.9024(3) 0.0451(8) Uani 1 1 d . . .
C2 C -0.7368(5) 0.5620(4) 1.4275(4) 0.0493(10) Uani 1 1 d . . .
C16 C -0.6189(4) 0.4025(4) 1.1059(3) 0.0368(8) Uani 1 1 d . . .
N5 N 0.1457(3) 0.1344(4) 1.1718(3) 0.0464(8) Uani 1 1 d . . .
C30 C 0.2323(4) 0.1062(4) 1.0915(3) 0.0369(8) Uani 1 1 d . . .
O2 O -0.7786(4) 0.6347(4) 1.4822(3) 0.0780(12) Uani 1 1 d . . .
C23 C -0.0245(4) 0.0374(4) 1.3557(3) 0.0413(8) Uani 1 1 d . . .
C35 C 0.2148(4) 0.2066(4) 0.9799(3) 0.0391(8) Uani 1 1 d . . .
C25 C -0.2585(4) 0.1849(4) 1.3219(4) 0.0445(9) Uani 1 1 d . . .
H25A H -0.3256 0.2751 1.3083 0.053 Uiso 1 1 calc R . .
O1 O -0.5147(4) 0.2217(4) 1.5467(3) 0.0677(10) Uani 1 1 d . . .
C24 C -0.1246(4) 0.1674(4) 1.3352(3) 0.0441(9) Uani 1 1 d . . .
H24A H -0.1007 0.2461 1.3301 0.053 Uiso 1 1 calc R . .
C22 C -0.0639(4) -0.0749(4) 1.3653(4) 0.0482(10) Uani 1 1 d . . .
H22A H 0.0026 -0.1657 1.3818 0.058 Uiso 1 1 calc R . .
C14 C -0.7551(5) 0.6345(5) 0.9793(4) 0.0511(10) Uani 1 1 d . . .
H14A H -0.7243 0.6043 0.9155 0.061 Uiso 1 1 calc R . .
C17 C -0.5551(4) 0.3213(5) 1.0358(3) 0.0450(9) Uani 1 1 d . . .
H17A H -0.5609 0.3484 0.9571 0.054 Uiso 1 1 calc R . .
C15 C -0.7128(4) 0.5449(4) 1.0850(3) 0.0389(8) Uani 1 1 d . . .
C20 C -0.2954(4) 0.0726(4) 1.3282(3) 0.0377(8) Uani 1 1 d . . .
C28 C 0.3036(4) -0.0741(4) 1.2382(3) 0.0437(9) Uani 1 1 d . . .
H28A H 0.3530 -0.1613 1.2884 0.052 Uiso 1 1 calc R . .
C29 C 0.3340(4) -0.0247(4) 1.1309(4) 0.0472(9) Uani 1 1 d . . .
H29A H 0.4079 -0.0689 1.0912 0.057 Uiso 1 1 calc R . .
C26 C 0.1218(4) 0.0186(5) 1.3666(3) 0.0480(10) Uani 1 1 d . . .
H26A H 0.1281 0.0936 1.3936 0.058 Uiso 1 1 calc R . .
H26B H 0.1677 -0.0716 1.4223 0.058 Uiso 1 1 calc R . .
C19 C -0.4407(4) 0.0908(4) 1.3110(4) 0.0432(9) Uani 1 1 d . . .
H19A H -0.4451 0.0021 1.3063 0.052 Uiso 1 1 calc R . .
H19B H -0.4931 0.1123 1.3759 0.052 Uiso 1 1 calc R . .
C18 C -0.4827(4) 0.1943(5) 1.1053(4) 0.0463(9) Uani 1 1 d . . .
H18A H -0.4278 0.1149 1.0836 0.056 Uiso 1 1 calc R . .
C34 C 0.1160(4) 0.3389(5) 0.9580(4) 0.0507(10) Uani 1 1 d . . .
H34A H 0.0579 0.3667 1.0146 0.061 Uiso 1 1 calc R . .
C21 C -0.1966(5) -0.0582(4) 1.3515(4) 0.0476(10) Uani 1 1 d . . .
H21A H -0.2208 -0.1372 1.3580 0.057 Uiso 1 1 calc R . .
C33 C 0.1047(5) 0.4284(5) 0.8521(4) 0.0576(11) Uani 1 1 d . . .
H33A H 0.0370 0.5186 0.8343 0.069 Uiso 1 1 calc R . .
C13 C -0.8428(5) 0.7683(5) 0.9692(4) 0.0655(14) Uani 1 1 d . . .
H13A H -0.8729 0.8321 0.8981 0.079 Uiso 1 1 calc R . .
C32 C 0.1914(5) 0.3865(5) 0.7728(4) 0.0589(12) Uani 1 1 d . . .
H32A H 0.1853 0.4468 0.6994 0.071 Uiso 1 1 calc R . .
C11 C -0.8420(5) 0.7157(4) 1.1655(4) 0.0563(11) Uani 1 1 d . . .
H11A H -0.8733 0.7448 1.2297 0.068 Uiso 1 1 calc R . .
C31 C 0.2877(5) 0.2549(5) 0.8020(4) 0.0545(11) Uani 1 1 d . . .
H31A H 0.3495 0.2273 0.7474 0.065 Uiso 1 1 calc R . .
C12 C -0.8861(6) 0.8082(5) 1.0631(5) 0.0690(14) Uani 1 1 d . . .
H12A H -0.9468 0.9000 1.0571 0.083 Uiso 1 1 calc R . .
O3 O -0.9024(4) 0.3431(4) 1.3995(4) 0.0860(13) Uani 1 1 d . . .

loop_
_atom_site_aniso_label
_atom_site_aniso_U_11
_atom_site_aniso_U_22
_atom_site_aniso_U_33
_atom_site_aniso_U_23
_atom_site_aniso_U_13
_atom_site_aniso_U_12
Re1 0.03648(8) 0.02916(8) 0.03063(8) -0.00229(5) -0.00287(6) -0.00754(6)
Cl1 0.0481(5) 0.0418(5) 0.0588(6) -0.0078(4) -0.0030(5) -0.0178(4)
N2 0.0360(15) 0.0284(14) 0.0349(16) -0.0055(12) -0.0033(12) -0.0096(12)
C3 0.045(2) 0.046(2) 0.048(2) 0.0054(19) 0.0025(19) -0.0083(19)
N3 0.0362(16) 0.0325(15) 0.0409(17) -0.0102(13) -0.0020(13) -0.0108(12)
N1 0.0402(16) 0.0315(15) 0.0390(17) 0.0015(13) -0.0117(14) -0.0093(13)
C1 0.048(2) 0.042(2) 0.038(2) -0.0074(17) -0.0024(17) -0.0110(17)
N6 0.0339(16) 0.0515(19) 0.0326(16) -0.0050(14) 0.0015(13) -0.0079(14)
N4 0.0478(19) 0.0489(19) 0.0401(18) -0.0153(15) 0.0118(15) -0.0190(16)
C2 0.049(2) 0.038(2) 0.044(2) -0.0027(18) -0.0061(19) -0.0016(17)
C16 0.0358(18) 0.0441(19) 0.0302(18) -0.0051(15) -0.0028(14) -0.0175(15)
N5 0.0401(18) 0.0497(19) 0.0341(17) -0.0045(15) 0.0001(14) -0.0042(15)
C30 0.0314(17) 0.044(2) 0.0349(19) -0.0121(16) 0.0029(14) -0.0129(15)
O2 0.092(3) 0.061(2) 0.063(2) -0.034(2) -0.007(2) 0.009(2)
C23 0.043(2) 0.049(2) 0.0247(17) -0.0092(16) 0.0033(15) -0.0091(17)
C35 0.0379(19) 0.045(2) 0.037(2) -0.0111(16) -0.0004(15) -0.0185(16)
C25 0.040(2) 0.0308(17) 0.053(2) -0.0094(17) 0.0015(17) -0.0042(15)
O1 0.084(2) 0.058(2) 0.0374(17) 0.0067(15) -0.0206(16) -0.0096(18)
C24 0.047(2) 0.0380(19) 0.045(2) -0.0087(17) 0.0018(17) -0.0153(17)
C22 0.048(2) 0.036(2) 0.048(2) -0.0112(18) -0.0008(18) -0.0012(17)
C14 0.050(2) 0.057(3) 0.039(2) 0.0031(19) -0.0116(18) -0.021(2)
C17 0.044(2) 0.059(2) 0.036(2) -0.0161(19) 0.0009(17) -0.0213(19)
C15 0.0361(18) 0.0425(19) 0.036(2) -0.0030(16) -0.0083(15) -0.0168(16)
C20 0.0405(19) 0.0310(17) 0.0345(19) -0.0070(14) 0.0007(15) -0.0062(15)
C28 0.0361(19) 0.043(2) 0.042(2) -0.0072(17) -0.0026(16) -0.0060(16)
C29 0.040(2) 0.047(2) 0.048(2) -0.0133(19) 0.0054(17) -0.0080(17)
C26 0.044(2) 0.059(2) 0.0302(19) -0.0057(18) -0.0010(16) -0.0120(19)
C19 0.043(2) 0.0288(17) 0.050(2) -0.0043(16) -0.0004(17) -0.0093(15)
C18 0.044(2) 0.054(2) 0.048(2) -0.028(2) 0.0074(18) -0.0167(19)
C34 0.046(2) 0.052(2) 0.044(2) -0.0102(19) 0.0060(18) -0.0100(19)
C21 0.051(2) 0.0335(19) 0.052(2) -0.0120(18) -0.0036(19) -0.0064(17)
C33 0.056(3) 0.052(3) 0.053(3) -0.004(2) 0.000(2) -0.016(2)
C13 0.064(3) 0.055(3) 0.056(3) 0.016(2) -0.025(2) -0.018(2)
C32 0.072(3) 0.065(3) 0.040(2) -0.004(2) 0.005(2) -0.034(3)
C11 0.063(3) 0.036(2) 0.055(3) -0.0030(19) -0.018(2) -0.0032(19)
C31 0.066(3) 0.064(3) 0.041(2) -0.019(2) 0.015(2) -0.032(2)
C12 0.076(3) 0.040(2) 0.064(3) 0.008(2) -0.025(3) -0.003(2)
O3 0.073(3) 0.077(3) 0.102(3) -0.001(2) -0.006(2) -0.039(2)

loop_
_atom_type_symbol
_atom_type_description
_atom_type_scat_dispersion_real
_atom_type_scat_dispersion_imag
_atom_type_scat_source
C C 0.0033 0.0016 'International Tables Vol C Tables 4.2.6.8 and 6.1.1.4'
H H 0.0000 0.0000 'International Tables Vol C Tables 4.2.6.8 and 6.1.1.4'
N N 0.0061 0.0033 'International Tables Vol C Tables 4.2.6.8 and 6.1.1.4'
O O 0.0106 0.0060 'International Tables Vol C Tables 4.2.6.8 and 6.1.1.4'
Cl Cl 0.1484 0.1585 'International Tables Vol C Tables 4.2.6.8 and 6.1.1.4'
Re Re -1.0185 7.2310 'International Tables Vol C Tables 4.2.6.8 and 6.1.1.4'

loop_
_geom_angle_atom_site_label_1
_geom_angle_atom_site_label_2
_geom_angle_atom_site_label_3
_geom_angle
_geom_angle_site_symmetry_1
_geom_angle_site_symmetry_3
_geom_angle_publ_flag
C1 Re1 C2 86.76(18) . . ?
C1 Re1 C3 89.77(19) . . ?
C2 Re1 C3 89.4(2) . . ?
C1 Re1 N2 101.38(15) . . ?
C2 Re1 N2 170.75(14) . . ?
C3 Re1 N2 95.00(18) . . ?
C1 Re1 N1 173.95(15) . . ?
C2 Re1 N1 98.29(15) . . ?
C3 Re1 N1 93.59(16) . . ?
N2 Re1 N1 73.33(12) . . ?
C1 Re1 Cl1 95.30(14) . . ?
C2 Re1 Cl1 90.25(15) . . ?
C3 Re1 Cl1 174.88(13) . . ?
N2 Re1 Cl1 84.68(9) . . ?
N1 Re1 Cl1 81.42(9) . . ?
C16 N2 N3 105.6(3) . . ?
C16 N2 Re1 117.6(2) . . ?
N3 N2 Re1 136.7(2) . . ?
O3 C3 Re1 175.8(5) . . ?
N2 N3 C18 110.7(3) . . ?
N2 N3 C19 122.9(3) . . ?
C18 N3 C19 126.3(3) . . ?
C11 N1 C15 118.2(4) . . ?
C11 N1 Re1 123.9(3) . . ?
C15 N1 Re1 117.6(2) . . ?
O1 C1 Re1 178.3(4) . . ?
C28 N6 N5 111.4(3) . . ?
C28 N6 C26 128.6(4) . . ?
N5 N6 C26 120.0(3) . . ?
C31 N4 C35 117.3(4) . . ?
O2 C2 Re1 179.2(4) . . ?
N2 C16 C17 110.9(4) . . ?
N2 C16 C15 116.4(3) . . ?
C17 C16 C15 132.6(4) . . ?
C30 N5 N6 105.1(3) . . ?
N5 C30 C29 110.6(4) . . ?
N5 C30 C35 120.9(3) . . ?
C29 C30 C35 128.5(4) . . ?
C22 C23 C24 117.6(4) . . ?
C22 C23 C26 121.0(4) . . ?
C24 C23 C26 121.3(4) . . ?
N4 C35 C34 122.6(4) . . ?
N4 C35 C30 116.5(4) . . ?
C34 C35 C30 120.9(4) . . ?
C20 C25 C24 120.5(4) . . ?
C20 C25 H25A 119.8 . . ?
C24 C25 H25A 119.8 . . ?
C25 C24 C23 121.2(4) . . ?
C25 C24 H24A 119.4 . . ?
C23 C24 H24A 119.4 . . ?
C21 C22 C23 121.5(4) . . ?
C21 C22 H22A 119.3 . . ?
C23 C22 H22A 119.3 . . ?
C13 C14 C15 118.4(5) . . ?
C13 C14 H14A 120.8 . . ?
C15 C14 H14A 120.8 . . ?
C18 C17 C16 104.8(4) . . ?
C18 C17 H17A 127.6 . . ?
C16 C17 H17A 127.6 . . ?
N1 C15 C14 122.1(4) . . ?
N1 C15 C16 114.5(3) . . ?
C14 C15 C16 123.4(4) . . ?
C25 C20 C21 118.7(4) . . ?
C25 C20 C19 121.0(3) . . ?
C21 C20 C19 120.3(4) . . ?
N6 C28 C29 108.1(4) . . ?
N6 C28 H28A 126.0 . . ?
C29 C28 H28A 126.0 . . ?
C28 C29 C30 104.9(4) . . ?
C28 C29 H29A 127.6 . . ?
C30 C29 H29A 127.6 . . ?
N6 C26 C23 112.1(3) . . ?
N6 C26 H26A 109.2 . . ?
C23 C26 H26A 109.2 . . ?
N6 C26 H26B 109.2 . . ?
C23 C26 H26B 109.2 . . ?
H26A C26 H26B 107.9 . . ?
N3 C19 C20 112.7(3) . . ?
N3 C19 H19A 109.1 . . ?
C20 C19 H19A 109.1 . . ?
N3 C19 H19B 109.1 . . ?
C20 C19 H19B 109.1 . . ?
H19A C19 H19B 107.8 . . ?
N3 C18 C17 108.0(4) . . ?
N3 C18 H18A 126.0 . . ?
C17 C18 H18A 126.0 . . ?
C33 C34 C35 118.2(4) . . ?
C33 C34 H34A 120.9 . . ?
C35 C34 H34A 120.9 . . ?
C22 C21 C20 120.4(4) . . ?
C22 C21 H21A 119.8 . . ?
C20 C21 H21A 119.8 . . ?
C32 C33 C34 119.7(5) . . ?
C32 C33 H33A 120.2 . . ?
C34 C33 H33A 120.2 . . ?
C12 C13 C14 119.3(4) . . ?
C12 C13 H13A 120.4 . . ?
C14 C13 H13A 120.4 . . ?
C33 C32 C31 118.3(4) . . ?
C33 C32 H32A 120.8 . . ?
C31 C32 H32A 120.8 . . ?
N1 C11 C12 121.9(5) . . ?
N1 C11 H11A 119.0 . . ?
C12 C11 H11A 119.0 . . ?
N4 C31 C32 123.9(4) . . ?
N4 C31 H31A 118.0 . . ?
C32 C31 H31A 118.0 . . ?
C11 C12 C13 120.1(5) . . ?
C11 C12 H12A 120.0 . . ?
C13 C12 H12A 120.0 . . ?

loop_
_geom_bond_atom_site_label_1
_geom_bond_atom_site_label_2
_geom_bond_distance
_geom_bond_site_symmetry_2
_geom_bond_publ_flag
Re1 C1 1.868(4) . ?
Re1 C2 1.880(5) . ?
Re1 C3 1.891(5) . ?
Re1 N2 2.142(3) . ?
Re1 N1 2.145(3) . ?
Re1 Cl1 2.4073(12) . ?
N2 C16 1.311(5) . ?
N2 N3 1.320(4) . ?
C3 O3 1.056(6) . ?
N3 C18 1.327(5) . ?
N3 C19 1.427(5) . ?
N1 C11 1.315(5) . ?
N1 C15 1.332(5) . ?
C1 O1 1.122(5) . ?
N6 C28 1.314(5) . ?
N6 N5 1.321(5) . ?
N6 C26 1.437(5) . ?
N4 C31 1.303(6) . ?
N4 C35 1.316(5) . ?
C2 O2 1.124(5) . ?
C16 C17 1.368(6) . ?
C16 C15 1.423(5) . ?
N5 C30 1.311(5) . ?
C30 C29 1.374(5) . ?
C30 C35 1.443(5) . ?
C23 C22 1.352(6) . ?
C23 C24 1.353(5) . ?
C23 C26 1.469(6) . ?
C35 C34 1.364(6) . ?
C25 C20 1.347(5) . ?
C25 C24 1.350(6) . ?
C25 H25A 0.9300 . ?
C24 H24A 0.9300 . ?
C22 C21 1.342(6) . ?
C22 H22A 0.9300 . ?
C14 C13 1.350(7) . ?
C14 C15 1.361(5) . ?
C14 H14A 0.9300 . ?
C17 C18 1.337(6) . ?
C17 H17A 0.9300 . ?
C20 C21 1.352(5) . ?
C20 C19 1.474(5) . ?
C28 C29 1.328(6) . ?
C28 H28A 0.9300 . ?
C29 H29A 0.9300 . ?
C26 H26A 0.9700 . ?
C26 H26B 0.9700 . ?
C19 H19A 0.9700 . ?
C19 H19B 0.9700 . ?
C18 H18A 0.9300 . ?
C34 C33 1.350(6) . ?
C34 H34A 0.9300 . ?
C21 H21A 0.9300 . ?
C33 C32 1.340(7) . ?
C33 H33A 0.9300 . ?
C13 C12 1.344(8) . ?
C13 H13A 0.9300 . ?
C32 C31 1.347(7) . ?
C32 H32A 0.9300 . ?
C11 C12 1.341(6) . ?
C11 H11A 0.9300 . ?
C31 H31A 0.9300 . ?
C12 H12A 0.9300 . ?
